data_2203378
loop_
_publ_author_name
'Govind, M. M.'
'Selvanayagam, S.'
'Velmurugan, D.'
'Ravikumar, K.'
'Suresh Babu, A. R.'
'Raghunathan, R.'

_publ_section_title
;2'-(4-Bromobenzoyl)acenaphthene-1-spiro-3'-pyrrolizidine-1'-spiro-3''-indole-2,2''(1<i>H</i>,3''<i>H</i>)-dione
 monohydrate
;
_journal_issue 4
_journal_name_full 'Acta Crystallographica Section E'
_journal_page_first o604
_journal_page_last o606
_journal_paper_doi 10.1107/S1600536804005422
_journal_volume 60
_journal_year 2004
_chemical_formula_iupac 'C32 H23 Br N2 O3, H2 O'
_chemical_formula_moiety 'C32 H23 Br N2 O3, H2 O'
_chemical_formula_sum 'C32 H25 Br N2 O4'
_chemical_formula_weight 581.45
_chemical_name_systematic
;
2'-(4-Bromobenzoyl)acenaphthene-1-spiro-3'-pyrrolizidine-1'-spiro-3''-
indole-2,2''(1H,3''H)-dione monohydrate
;
_space_group_IT_number 14
_symmetry_cell_setting monoclinic
_symmetry_space_group_name_Hall '-P 2yn'
_symmetry_space_group_name_H-M 'P 1 21/n 1'
_atom_sites_solution_hydrogens geom
_atom_sites_solution_primary direct
_atom_sites_solution_secondary difmap
_audit_creation_method SHELXL97
_cell_angle_alpha 90.00
_cell_angle_beta 101.500(2)
_cell_angle_gamma 90.00
_cell_formula_units_Z 4
_cell_length_a 9.4878(8)
_cell_length_b 22.4857(18)
_cell_length_c 12.6805(10)
_cell_measurement_reflns_used 2395
_cell_measurement_temperature 293(2)
_cell_measurement_theta_max 20.48
_cell_measurement_theta_min 2.44
_cell_volume 2650.9(4)
_computing_cell_refinement 'SAINT (Bruker, 2001)'
_computing_data_collection 'SMART (Bruker, 2001)'
_computing_data_reduction SAINT
_computing_molecular_graphics 'ZORTEP (Zsolnai, 1997) and PLATON (Spek, 2003)'
_computing_publication_material 'SHELXL97 and PARST (Nardelli, 1995)'
_computing_structure_refinement 'SHELXL97 (Sheldrick, 1997)'
_computing_structure_solution 'SHELXS97 (Sheldrick, 1997)'
_diffrn_ambient_temperature 293(2)
_diffrn_measured_fraction_theta_full 0.940
_diffrn_measured_fraction_theta_max 0.887
_diffrn_measurement_device 'Bruker SMART APEX CCD area-detector'
_diffrn_measurement_device_type 'CCD Area Detector'
_diffrn_measurement_method \w
_diffrn_radiation_monochromator graphite
_diffrn_radiation_source 'fine-focus sealed tube'
_diffrn_radiation_type MoK\a
_diffrn_radiation_wavelength 0.71073
_diffrn_reflns_av_R_equivalents 0.0419
_diffrn_reflns_av_sigmaI/netI 0.0629
_diffrn_reflns_limit_h_max 10
_diffrn_reflns_limit_h_min -12
_diffrn_reflns_limit_k_max 29
_diffrn_reflns_limit_k_min -28
_diffrn_reflns_limit_l_max 16
_diffrn_reflns_limit_l_min -16
_diffrn_reflns_number 15993
_diffrn_reflns_theta_full 25.00
_diffrn_reflns_theta_max 28.03
_diffrn_reflns_theta_min 1.81
_diffrn_standards_decay_% 0
_diffrn_standards_number 0
_exptl_absorpt_coefficient_mu 1.592
_exptl_absorpt_correction_T_max 0.7413
_exptl_absorpt_correction_T_min 0.7310
_exptl_absorpt_correction_type multi-scan
_exptl_crystal_colour colourless
_exptl_crystal_density_diffrn 1.457
_exptl_crystal_density_meas ?
_exptl_crystal_density_method .
_exptl_crystal_description block
_exptl_crystal_F_000 1184
_exptl_crystal_size_max 0.21
_exptl_crystal_size_mid 0.20
_exptl_crystal_size_min 0.20
_refine_diff_density_max 0.750
_refine_diff_density_min -0.476
_refine_ls_extinction_method none
_refine_ls_goodness_of_fit_ref 0.985
_refine_ls_hydrogen_treatment constr
_refine_ls_matrix_type full
_refine_ls_number_parameters 352
_refine_ls_number_reflns 5843
_refine_ls_number_restraints 0
_refine_ls_restrained_S_all 0.985
_refine_ls_R_factor_all 0.1218
_refine_ls_R_factor_gt 0.0586
_refine_ls_shift/su_max 0.000
_refine_ls_shift/su_mean 0.000
_refine_ls_structure_factor_coef Fsqd
_refine_ls_weighting_details 'w = 1/[\s^2^(Fo^2^)+(0.0878P)^2^+0.2892P] where P = (Fo^2^+2Fc^2^)/3'
_refine_ls_weighting_scheme calc
_refine_ls_wR_factor_gt 0.1432
_refine_ls_wR_factor_ref 0.1735
_reflns_number_gt 3094
_reflns_number_total 5843
_reflns_threshold_expression I>2\s(I)
_cod_data_source_file bt6419.cif
_cod_data_source_block I
_cod_depositor_comments
;
 Marking attached hydrogen atoms.

 Antanas Vaitkus,
 2017-03-21

The following automatic conversions were performed:
'_symmetry_cell_setting' value 'Monoclinic' changed to 'monoclinic'
according to '/home/saulius/struct/CIF-dictionaries/cif_core.dic'
dictionary named 'cif_core.dic' version 2.4.1 from 2010-06-29.

Automatic conversion script
Id: cif_fix_enum 1527 2010-12-29 10:47:43Z saulius 

The following automatic conversions were performed:

'_symmetry_cell_setting' value 'Monoclinic' changed to 'monoclinic'
according to /home/saulius/struct/CIF-dictionaries/cif_core.dic
dictionary named 'cif_core.dic' version 2.4.1 from 2010-06-29.

Automatic conversion script
Id: cif_fix_values 1715 2011-07-08 13:25:40Z adriana 

The following automatic conversions were performed:

'_refine_ls_weighting_scheme' value 'calc w =
1/[\s^2^(Fo^2^)+(0.0878P)^2^+0.2892P] where P = (Fo^2^+2Fc^2^)/3' was
changed to 'calc'. New tag '_refine_ls_weighting_details' was
created. The value of the new tag was set to 'w =
1/[\s^2^(Fo^2^)+(0.0878P)^2^+0.2892P] where P = (Fo^2^+2Fc^2^)/3'.

Automatic conversion script
Id: cif_fix_values 3143 2015-03-26 13:38:13Z robertas 
;
_cod_original_sg_symbol_H-M 'P 21/n'
_cod_database_code 2203378
_cod_database_fobs_code 2203378

loop_
_symmetry_equiv_pos_as_xyz
'x, y, z'
'-x+1/2, y+1/2, -z+1/2'
'-x, -y, -z'
'x-1/2, -y-1/2, z-1/2'

loop_
_atom_site_label
_atom_site_fract_x
_atom_site_fract_y
_atom_site_fract_z
_atom_site_U_iso_or_equiv
_atom_site_adp_type
_atom_site_calc_flag
_atom_site_refinement_flags
_atom_site_occupancy
_atom_site_type_symbol
_atom_site_attached_hydrogens
Br1 -0.00559(6) 0.02823(2) 0.78181(4) 0.1023(3) Uani d . 1 Br 0
N1 -0.4054(3) -0.22613(11) 0.2159(2) 0.0412(6) Uani d . 1 N 0
C2 -0.3809(4) -0.16132(13) 0.2121(2) 0.0419(8) Uani d . 1 C 0
C3 -0.2892(4) -0.14477(12) 0.3231(2) 0.0382(7) Uani d . 1 C 0
H3 -0.1885 -0.1471 0.3155 0.046 Uiso calc R 1 H 0
C4 -0.3107(3) -0.19506(13) 0.4030(2) 0.0366(7) Uani d . 1 C 0
C5 -0.4150(4) -0.23921(13) 0.3273(2) 0.0424(8) Uani d . 1 C 0
H5 -0.5138 -0.2317 0.3360 0.051 Uiso calc R 1 H 0
C6 -0.1661(4) -0.22352(13) 0.4547(2) 0.0419(8) Uani d . 1 C 0
N7 -0.1626(3) -0.22977(12) 0.5610(2) 0.0475(7) Uani d . 1 N 0
H7 -0.0949 -0.2476 0.6049 0.057 Uiso calc R 1 H 0
C8 -0.2819(4) -0.20395(14) 0.5911(3) 0.0442(8) Uani d . 1 C 0
C9 -0.3162(5) -0.20091(18) 0.6910(3) 0.0616(10) Uani d . 1 C 0
H9 -0.2568 -0.2179 0.7507 0.074 Uiso calc R 1 H 0
C10 -0.4410(5) -0.17208(19) 0.7005(3) 0.0723(12) Uani d . 1 C 0
H10 -0.4661 -0.1696 0.7677 0.087 Uiso calc R 1 H 0
C11 -0.5296(5) -0.14693(18) 0.6126(3) 0.0686(12) Uani d . 1 C 0
H11 -0.6116 -0.1265 0.6214 0.082 Uiso calc R 1 H 0
C12 -0.4971(4) -0.15190(15) 0.5109(3) 0.0537(9) Uani d . 1 C 0
H12 -0.5589 -0.1364 0.4510 0.064 Uiso calc R 1 H 0
C13 -0.3718(4) -0.18014(13) 0.5004(2) 0.0414(8) Uani d . 1 C 0
C14 -0.3136(4) -0.08113(14) 0.3550(3) 0.0451(8) Uani d . 1 C 0
C15 -0.2332(4) -0.05670(13) 0.4593(3) 0.0425(8) Uani d . 1 C 0
C16 -0.2977(4) -0.01047(16) 0.5053(3) 0.0570(10) Uani d . 1 C 0
H16 -0.3860 0.0043 0.4697 0.068 Uiso calc R 1 H 0
C17 -0.2335(5) 0.01375(17) 0.6021(3) 0.0665(11) Uani d . 1 C 0
H17 -0.2793 0.0433 0.6342 0.080 Uiso calc R 1 H 0
C18 -0.0990(5) -0.00671(17) 0.6511(3) 0.0595(10) Uani d . 1 C 0
C19 -0.0294(5) -0.05037(15) 0.6046(3) 0.0608(10) Uani d . 1 C 0
H19 0.0630 -0.0623 0.6367 0.073 Uiso calc R 1 H 0
C20 -0.0992(4) -0.07602(14) 0.5097(3) 0.0526(9) Uani d . 1 C 0
H20 -0.0551 -0.1068 0.4793 0.063 Uiso calc R 1 H 0
C21 -0.3179(4) -0.14072(14) 0.1160(2) 0.0492(9) Uani d . 1 C 0
C22 -0.1832(5) -0.14545(17) 0.0945(3) 0.0619(11) Uani d . 1 C 0
H22 -0.1103 -0.1651 0.1416 0.074 Uiso calc R 1 H 0
C23 -0.1576(6) -0.1196(2) -0.0011(3) 0.0805(14) Uani d . 1 C 0
H23 -0.0661 -0.1229 -0.0165 0.097 Uiso calc R 1 H 0
C24 -0.2589(8) -0.0906(2) -0.0709(4) 0.0903(17) Uani d . 1 C 0
H24 -0.2361 -0.0743 -0.1328 0.108 Uiso calc R 1 H 0
C25 -0.4003(6) -0.08443(16) -0.0517(3) 0.0726(14) Uani d . 1 C 0
C26 -0.5188(8) -0.05470(19) -0.1127(4) 0.096(2) Uani d . 1 C 0
H26 -0.5094 -0.0372 -0.1773 0.116 Uiso calc R 1 H 0
C27 -0.6464(8) -0.05056(19) -0.0808(4) 0.097(2) Uani d . 1 C 0
H27 -0.7221 -0.0308 -0.1247 0.117 Uiso calc R 1 H 0
C28 -0.6685(6) -0.07556(17) 0.0178(4) 0.0825(15) Uani d . 1 C 0
H28 -0.7559 -0.0719 0.0398 0.099 Uiso calc R 1 H 0
C29 -0.5539(5) -0.10552(14) 0.0790(3) 0.0577(10) Uani d . 1 C 0
C30 -0.4245(5) -0.11023(14) 0.0449(3) 0.0550(10) Uani d . 1 C 0
C31 -0.5351(4) -0.13413(15) 0.1853(3) 0.0513(9) Uani d . 1 C 0
C32 -0.2930(4) -0.26575(15) 0.1902(3) 0.0526(9) Uani d . 1 C 0
H32A -0.1976 -0.2501 0.2186 0.063 Uiso calc R 1 H 0
H32B -0.3042 -0.2714 0.1132 0.063 Uiso calc R 1 H 0
C33 -0.3188(6) -0.32291(17) 0.2456(4) 0.0767(13) Uani d . 1 C 0
H33A -0.2289 -0.3440 0.2698 0.092 Uiso calc R 1 H 0
H33B -0.3838 -0.3485 0.1968 0.092 Uiso calc R 1 H 0
C34 -0.3848(4) -0.30556(14) 0.3408(3) 0.0541(9) Uani d . 1 C 0
H34A -0.3184 -0.3135 0.4080 0.065 Uiso calc R 1 H 0
H34B -0.4730 -0.3275 0.3400 0.065 Uiso calc R 1 H 0
O35 -0.0705(3) -0.23839(11) 0.40883(19) 0.0565(6) Uani d . 1 O 0
O36 -0.3989(3) -0.04994(11) 0.2957(2) 0.0709(8) Uani d . 1 O 0
O37 -0.6244(3) -0.14059(13) 0.2410(2) 0.0754(8) Uani d . 1 O 0
O38 0.8667(10) 0.1615(4) 0.6388(10) 0.320(5) Uani d . 1 O 2

loop_
_atom_site_aniso_label
_atom_site_aniso_U_11
_atom_site_aniso_U_22
_atom_site_aniso_U_33
_atom_site_aniso_U_12
_atom_site_aniso_U_13
_atom_site_aniso_U_23
Br1 0.0989(5) 0.1098(5) 0.0820(4) -0.0040(3) -0.0206(3) -0.0411(3)
N1 0.0418(17) 0.0399(14) 0.0392(14) 0.0002(13) 0.0013(12) -0.0015(11)
C2 0.044(2) 0.0409(17) 0.0377(17) 0.0015(15) 0.0003(15) 0.0032(13)
C3 0.041(2) 0.0387(16) 0.0335(15) 0.0040(14) 0.0034(14) 0.0010(12)
C4 0.037(2) 0.0363(15) 0.0353(16) 0.0042(14) 0.0052(14) 0.0036(12)
C5 0.042(2) 0.0438(18) 0.0396(17) -0.0046(15) 0.0045(15) 0.0014(13)
C6 0.041(2) 0.0408(17) 0.0412(18) 0.0004(16) 0.0010(16) 0.0003(14)
N7 0.0471(19) 0.0556(17) 0.0358(14) 0.0084(14) -0.0011(13) 0.0083(12)
C8 0.047(2) 0.0460(18) 0.0384(18) -0.0057(16) 0.0046(16) -0.0009(14)
C9 0.060(3) 0.087(3) 0.0363(19) -0.009(2) 0.0055(19) -0.0021(18)
C10 0.084(3) 0.092(3) 0.046(2) -0.017(3) 0.025(2) -0.018(2)
C11 0.072(3) 0.072(3) 0.071(3) 0.002(2) 0.035(3) -0.011(2)
C12 0.048(2) 0.056(2) 0.058(2) 0.0036(18) 0.0128(19) 0.0053(17)
C13 0.045(2) 0.0384(16) 0.0408(18) -0.0020(15) 0.0086(16) 0.0005(13)
C14 0.053(2) 0.0429(18) 0.0371(17) -0.0004(16) 0.0045(16) 0.0046(14)
C15 0.045(2) 0.0365(17) 0.0439(18) 0.0006(16) 0.0051(16) 0.0021(14)
C16 0.045(2) 0.059(2) 0.063(2) 0.0036(18) 0.0028(19) -0.0098(18)
C17 0.060(3) 0.064(2) 0.073(3) 0.001(2) 0.009(2) -0.027(2)
C18 0.063(3) 0.054(2) 0.055(2) -0.007(2) -0.004(2) -0.0096(17)
C19 0.057(3) 0.0401(19) 0.074(3) -0.0010(18) -0.016(2) -0.0001(18)
C20 0.052(3) 0.0356(17) 0.066(2) 0.0023(17) 0.0019(19) -0.0043(15)
C21 0.067(3) 0.0439(18) 0.0326(17) -0.0073(17) 0.0007(17) -0.0011(13)
C22 0.071(3) 0.072(3) 0.045(2) -0.014(2) 0.018(2) -0.0092(17)
C23 0.104(4) 0.088(3) 0.056(3) -0.023(3) 0.031(3) -0.011(2)
C24 0.162(6) 0.067(3) 0.049(3) -0.035(3) 0.038(3) -0.006(2)
C25 0.136(5) 0.039(2) 0.033(2) -0.011(2) -0.005(2) -0.0021(15)
C26 0.183(7) 0.044(2) 0.046(2) 0.002(3) -0.015(3) 0.0060(18)
C27 0.151(6) 0.046(2) 0.064(3) 0.023(3) -0.051(3) -0.001(2)
C28 0.104(4) 0.051(2) 0.071(3) 0.019(2) -0.034(3) -0.007(2)
C29 0.073(3) 0.0362(18) 0.051(2) 0.0033(19) -0.018(2) -0.0018(15)
C30 0.084(3) 0.0382(18) 0.0360(18) -0.0056(19) -0.0035(19) -0.0009(14)
C31 0.051(3) 0.0462(19) 0.051(2) -0.0002(17) -0.0044(18) -0.0017(16)
C32 0.064(3) 0.051(2) 0.0416(18) 0.0069(18) 0.0067(17) -0.0054(15)
C33 0.102(4) 0.049(2) 0.083(3) 0.003(2) 0.031(3) -0.001(2)
C34 0.059(3) 0.0437(19) 0.056(2) -0.0079(18) 0.0031(19) 0.0042(16)
O35 0.0467(16) 0.0707(16) 0.0521(14) 0.0140(13) 0.0096(13) 0.0016(12)
O36 0.096(2) 0.0499(14) 0.0532(15) 0.0234(15) -0.0167(15) 0.0013(12)
O37 0.0535(19) 0.087(2) 0.083(2) 0.0174(15) 0.0070(17) 0.0128(16)
O38 0.290(10) 0.224(8) 0.496(15) -0.073(7) 0.197(10) -0.091(9)

loop_
_atom_type_symbol
_atom_type_description
_atom_type_scat_dispersion_real
_atom_type_scat_dispersion_imag
_atom_type_scat_source
C C 0.0033 0.0016 'International Tables Vol C Tables 4.2.6.8 and 6.1.1.4'
H H 0.0000 0.0000 'International Tables Vol C Tables 4.2.6.8 and 6.1.1.4'
N N 0.0061 0.0033 'International Tables Vol C Tables 4.2.6.8 and 6.1.1.4'
O O 0.0106 0.0060 'International Tables Vol C Tables 4.2.6.8 and 6.1.1.4'
Br Br -0.2901 2.4595 'International Tables Vol C Tables 4.2.6.8 and 6.1.1.4'

loop_
_geom_angle_atom_site_label_1
_geom_angle_atom_site_label_2
_geom_angle_atom_site_label_3
_geom_angle
_geom_angle_publ_flag
C5 N1 C32 106.2(2) y
C5 N1 C2 105.7(2) y
C32 N1 C2 117.6(3) y
N1 C2 C21 114.4(2) ?
N1 C2 C3 105.8(2) y
C21 C2 C3 114.4(3) ?
N1 C2 C31 104.3(3) ?
C21 C2 C31 101.9(3) ?
C3 C2 C31 116.0(3) ?
C14 C3 C2 112.5(3) ?
C14 C3 C4 117.6(2) ?
C2 C3 C4 107.1(2) ?
C14 C3 H3 106.3 ?
C2 C3 H3 106.3 ?
C4 C3 H3 106.3 ?
C13 C4 C6 101.5(2) ?
C13 C4 C3 119.6(2) ?
C6 C4 C3 111.0(3) ?
C13 C4 C5 110.0(3) ?
C6 C4 C5 113.2(2) ?
C3 C4 C5 102.0(2) y
N1 C5 C34 105.0(3) y
N1 C5 C4 107.9(2) y
C34 C5 C4 117.7(3) ?
N1 C5 H5 108.6 ?
C34 C5 H5 108.6 ?
C4 C5 H5 108.6 ?
O35 C6 N7 125.2(3) ?
O35 C6 C4 126.7(3) ?
N7 C6 C4 108.1(3) ?
C6 N7 C8 111.8(3) ?
C6 N7 H7 124.1 ?
C8 N7 H7 124.1 ?
C9 C8 N7 129.0(3) ?
C9 C8 C13 121.6(3) ?
N7 C8 C13 109.4(3) ?
C8 C9 C10 118.1(4) ?
C8 C9 H9 120.9 ?
C10 C9 H9 120.9 ?
C9 C10 C11 121.3(4) ?
C9 C10 H10 119.4 ?
C11 C10 H10 119.4 ?
C10 C11 C12 120.5(4) ?
C10 C11 H11 119.8 ?
C12 C11 H11 119.8 ?
C13 C12 C11 118.8(4) ?
C13 C12 H12 120.6 ?
C11 C12 H12 120.6 ?
C12 C13 C8 119.7(3) ?
C12 C13 C4 131.6(3) ?
C8 C13 C4 108.6(3) ?
O36 C14 C15 119.7(3) ?
O36 C14 C3 119.9(3) ?
C15 C14 C3 120.3(3) ?
C20 C15 C16 118.9(3) ?
C20 C15 C14 123.8(3) ?
C16 C15 C14 117.2(3) ?
C17 C16 C15 121.3(4) ?
C17 C16 H16 119.4 ?
C15 C16 H16 119.4 ?
C16 C17 C18 118.4(4) ?
C16 C17 H17 120.8 ?
C18 C17 H17 120.8 ?
C19 C18 C17 121.5(3) ?
C19 C18 Br1 119.4(3) ?
C17 C18 Br1 119.1(3) ?
C18 C19 C20 118.9(4) ?
C18 C19 H19 120.6 ?
C20 C19 H19 120.6 ?
C15 C20 C19 120.8(3) ?
C15 C20 H20 119.6 ?
C19 C20 H20 119.6 ?
C22 C21 C30 119.9(3) ?
C22 C21 C2 131.7(3) ?
C30 C21 C2 108.4(3) ?
C21 C22 C23 118.0(4) ?
C21 C22 H22 121.0 ?
C23 C22 H22 121.0 ?
C24 C23 C22 123.1(5) ?
C24 C23 H23 118.4 ?
C22 C23 H23 118.4 ?
C23 C24 C25 120.8(4) ?
C23 C24 H24 119.6 ?
C25 C24 H24 119.6 ?
C26 C25 C30 115.0(5) ?
C26 C25 C24 129.4(5) ?
C30 C25 C24 115.6(4) ?
C27 C26 C25 122.4(5) ?
C27 C26 H26 118.8 ?
C25 C26 H26 118.8 ?
C26 C27 C28 122.1(5) ?
C26 C27 H27 118.9 ?
C28 C27 H27 118.9 ?
C29 C28 C27 116.7(5) ?
C29 C28 H28 121.7 ?
C27 C28 H28 121.7 ?
C28 C29 C30 120.7(4) ?
C28 C29 C31 131.8(5) ?
C30 C29 C31 107.4(3) ?
C29 C30 C21 114.2(3) ?
C29 C30 C25 123.1(4) ?
C21 C30 C25 122.7(4) ?
O37 C31 C29 127.8(4) ?
O37 C31 C2 124.0(3) ?
C29 C31 C2 108.0(3) ?
N1 C32 C33 102.7(3) ?
N1 C32 H32A 111.2 ?
C33 C32 H32A 111.2 ?
N1 C32 H32B 111.2 ?
C33 C32 H32B 111.2 ?
H32A C32 H32B 109.1 ?
C32 C33 C34 106.4(3) y
C32 C33 H33A 110.5 ?
C34 C33 H33A 110.5 ?
C32 C33 H33B 110.5 ?
C34 C33 H33B 110.5 ?
H33A C33 H33B 108.6 ?
C33 C34 C5 105.1(3) ?
C33 C34 H34A 110.7 ?
C5 C34 H34A 110.7 ?
C33 C34 H34B 110.7 ?
C5 C34 H34B 110.7 ?
H34A C34 H34B 108.8 ?

loop_
_geom_bond_atom_site_label_1
_geom_bond_atom_site_label_2
_geom_bond_distance
_geom_bond_publ_flag
Br1 C18 1.888(4) ?
N1 C5 1.462(4) y
N1 C32 1.475(4) y
N1 C2 1.478(4) y
C2 C21 1.533(5) ?
C2 C3 1.545(4) y
C2 C31 1.559(5) ?
C3 C14 1.518(4) ?
C3 C4 1.559(4) y
C3 H3 0.9800 ?
C4 C13 1.504(4) ?
C4 C6 1.537(4) ?
C4 C5 1.584(4) y
C5 C34 1.522(4) y
C5 H5 0.9800 ?
C6 O35 1.218(4) ?
C6 N7 1.350(4) ?
N7 C8 1.391(4) ?
N7 H7 0.8600 ?
C8 C9 1.372(5) ?
C8 C13 1.395(4) ?
C9 C10 1.377(6) ?
C9 H9 0.9300 ?
C10 C11 1.377(6) ?
C10 H10 0.9300 ?
C11 C12 1.388(5) ?
C11 H11 0.9300 ?
C12 C13 1.378(5) ?
C12 H12 0.9300 ?
C14 O36 1.212(4) ?
C14 C15 1.493(4) ?
C15 C20 1.375(5) ?
C15 C16 1.392(5) ?
C16 C17 1.370(5) ?
C16 H16 0.9300 ?
C17 C18 1.382(6) ?
C17 H17 0.9300 ?
C18 C19 1.379(5) ?
C19 C20 1.379(5) ?
C19 H19 0.9300 ?
C20 H20 0.9300 ?
C21 C22 1.363(5) ?
C21 C30 1.393(5) ?
C22 C23 1.409(6) ?
C22 H22 0.9300 ?
C23 C24 1.339(7) ?
C23 H23 0.9300 ?
C24 C25 1.417(7) ?
C24 H24 0.9300 ?
C25 C26 1.401(7) ?
C25 C30 1.415(5) ?
C26 C27 1.354(7) ?
C26 H26 0.9300 ?
C27 C28 1.424(7) ?
C27 H27 0.9300 ?
C28 C29 1.379(5) ?
C28 H28 0.9300 ?
C29 C30 1.385(6) ?
C29 C31 1.472(5) ?
C31 O37 1.215(4) ?
C32 C33 1.508(5) ?
C32 H32A 0.9700 ?
C32 H32B 0.9700 ?
C33 C34 1.517(5) ?
C33 H33A 0.9700 ?
C33 H33B 0.9700 ?
C34 H34A 0.9700 ?
C34 H34B 0.9700 ?

loop_
_geom_hbond_atom_site_label_D
_geom_hbond_atom_site_label_H
_geom_hbond_atom_site_label_A
_geom_hbond_site_symmetry_A
_geom_hbond_distance_DH
_geom_hbond_distance_HA
_geom_hbond_distance_DA
_geom_hbond_angle_DHA
C3 H3 O35 . 0.98 2.52 3.003(4) 110
C5 H5 O37 . 0.98 2.50 3.032(4) 113
C32 H32A O35 . 0.97 2.49 3.191(4) 129
N7 H7 N1 4_656 0.86 2.13 2.980(4) 168
C26 H26 O36 3_455 0.93 2.52 3.288(5) 140

loop_
_geom_torsion_atom_site_label_1
_geom_torsion_atom_site_label_2
_geom_torsion_atom_site_label_3
_geom_torsion_atom_site_label_4
_geom_torsion
_geom_torsion_publ_flag
C5 N1 C2 C21 160.4(3) ?
C32 N1 C2 C21 42.2(4) ?
C5 N1 C2 C3 33.6(3) ?
C32 N1 C2 C3 -84.6(3) ?
C5 N1 C2 C31 -89.2(3) ?
C32 N1 C2 C31 152.6(3) ?
N1 C2 C3 C14 -151.8(3) ?
C21 C2 C3 C14 81.4(3) ?
C31 C2 C3 C14 -36.8(4) ?
N1 C2 C3 C4 -21.1(3) ?
C21 C2 C3 C4 -147.9(3) ?
C31 C2 C3 C4 93.9(3) ?
C14 C3 C4 C13 7.6(4) ?
C2 C3 C4 C13 -120.1(3) ?
C14 C3 C4 C6 -110.1(3) ?
C2 C3 C4 C6 122.2(3) ?
C14 C3 C4 C5 129.1(3) ?
C2 C3 C4 C5 1.4(3) ?
C32 N1 C5 C34 -34.2(3) ?
C2 N1 C5 C34 -159.8(3) ?
C32 N1 C5 C4 92.2(3) ?
C2 N1 C5 C4 -33.4(3) ?
C13 C4 C5 N1 147.2(3) ?
C6 C4 C5 N1 -100.0(3) ?
C3 C4 C5 N1 19.2(3) ?
C13 C4 C5 C34 -94.3(3) ?
C6 C4 C5 C34 18.5(4) ?
C3 C4 C5 C34 137.8(3) ?
C13 C4 C6 O35 -173.0(3) ?
C3 C4 C6 O35 -44.8(4) ?
C5 C4 C6 O35 69.1(4) ?
C13 C4 C6 N7 7.3(3) ?
C3 C4 C6 N7 135.6(3) ?
C5 C4 C6 N7 -110.5(3) ?
O35 C6 N7 C8 174.7(3) ?
C4 C6 N7 C8 -5.6(4) ?
C6 N7 C8 C9 -179.7(3) ?
C6 N7 C8 C13 1.3(4) ?
N7 C8 C9 C10 179.3(3) ?
C13 C8 C9 C10 -1.7(5) ?
C8 C9 C10 C11 0.0(6) ?
C9 C10 C11 C12 2.3(6) ?
C10 C11 C12 C13 -2.8(6) ?
C11 C12 C13 C8 1.2(5) ?
C11 C12 C13 C4 176.7(3) ?
C9 C8 C13 C12 1.1(5) ?
N7 C8 C13 C12 -179.7(3) ?
C9 C8 C13 C4 -175.3(3) ?
N7 C8 C13 C4 3.8(4) ?
C6 C4 C13 C12 177.5(3) ?
C3 C4 C13 C12 55.1(5) ?
C5 C4 C13 C12 -62.3(4) ?
C6 C4 C13 C8 -6.6(3) ?
C3 C4 C13 C8 -129.0(3) ?
C5 C4 C13 C8 113.5(3) ?
C2 C3 C14 O36 0.7(4) ?
C4 C3 C14 O36 -124.4(3) ?
C2 C3 C14 C15 -179.4(3) ?
C4 C3 C14 C15 55.5(4) ?
O36 C14 C15 C20 -151.9(3) y
C3 C14 C15 C20 28.2(5) ?
O36 C14 C15 C16 26.1(5) y
C3 C14 C15 C16 -153.8(3) ?
C20 C15 C16 C17 -3.5(6) ?
C14 C15 C16 C17 178.4(3) ?
C15 C16 C17 C18 3.2(6) ?
C16 C17 C18 C19 0.1(6) ?
C16 C17 C18 Br1 177.6(3) ?
C17 C18 C19 C20 -3.2(6) ?
Br1 C18 C19 C20 179.3(3) ?
C16 C15 C20 C19 0.3(5) ?
C14 C15 C20 C19 178.3(3) ?
C18 C19 C20 C15 2.9(6) ?
N1 C2 C21 C22 -74.2(5) ?
C3 C2 C21 C22 48.0(5) ?
C31 C2 C21 C22 173.9(3) ?
N1 C2 C21 C30 108.7(3) ?
C3 C2 C21 C30 -129.1(3) ?
C31 C2 C21 C30 -3.1(3) ?
C30 C21 C22 C23 -1.0(5) ?
C2 C21 C22 C23 -177.8(3) ?
C21 C22 C23 C24 0.4(6) ?
C22 C23 C24 C25 -0.2(7) ?
C23 C24 C25 C26 178.1(4) ?
C23 C24 C25 C30 0.5(6) ?
C30 C25 C26 C27 0.6(6) ?
C24 C25 C26 C27 -177.0(4) ?
C25 C26 C27 C28 0.8(8) ?
C26 C27 C28 C29 -1.3(7) ?
C27 C28 C29 C30 0.3(5) ?
C27 C28 C29 C31 176.9(4) ?
C28 C29 C30 C21 178.8(3) ?
C31 C29 C30 C21 1.5(4) ?
C28 C29 C30 C25 1.1(5) ?
C31 C29 C30 C25 -176.2(3) ?
C22 C21 C30 C29 -176.3(3) ?
C2 C21 C30 C29 1.2(4) ?
C22 C21 C30 C25 1.4(5) ?
C2 C21 C30 C25 178.9(3) ?
C26 C25 C30 C29 -1.6(5) ?
C24 C25 C30 C29 176.3(3) ?
C26 C25 C30 C21 -179.1(3) ?
C24 C25 C30 C21 -1.1(5) ?
C28 C29 C31 O37 5.0(6) ?
C30 C29 C31 O37 -178.1(4) ?
C28 C29 C31 C2 179.6(4) ?
C30 C29 C31 C2 -3.5(4) ?
N1 C2 C31 O37 59.5(4) ?
C21 C2 C31 O37 178.8(3) ?
C3 C2 C31 O37 -56.3(4) ?
N1 C2 C31 C29 -115.3(3) ?
C21 C2 C31 C29 4.0(3) ?
C3 C2 C31 C29 128.9(3) ?
C5 N1 C32 C33 38.9(3) ?
C2 N1 C32 C33 156.8(3) ?
N1 C32 C33 C34 -28.3(4) ?
C32 C33 C34 C5 8.1(5) ?
N1 C5 C34 C33 15.5(4) ?
C4 C5 C34 C33 -104.6(4) ?
